data_7710275
loop_
_publ_author_name
'Westerhausen, Matthias'
'Sch\"uler, Philipp'
'Krieck, Sven'
'G\"orls, Helmar'
'Liebing, Phil'

_publ_section_title
;
 Sterically shielded primary anilides of the alkaline-earth metals of the
 type (thf)nAe(NH-Ar*)2 (Ae = Mg, Ca, Sr, and Ba; Ar* = bulky aryl)
;
_journal_name_full 'Dalton Transactions'
_journal_paper_doi 10.1039/D2DT01121B
_journal_year 2022
_chemical_formula_moiety 'C60 H60 N2 O3 Sr [+ solvent]'
_chemical_formula_sum 'C60 H60 N2 O3 Sr'
_chemical_formula_weight 944.72
_space_group_crystal_system triclinic
_space_group_IT_number 2
_space_group_name_Hall '-P 1'
_space_group_name_H-M_alt 'P -1'
_atom_sites_solution_hydrogens mixed
_atom_sites_solution_primary direct
_atom_sites_solution_secondary difmap
_audit_creation_method SHELXL-2018/3
_audit_update_record
;
2022-02-16 deposited with the CCDC.	2022-05-16 downloaded from the CCDC.
;
_cell_angle_alpha 66.247(1)
_cell_angle_beta 78.218(1)
_cell_angle_gamma 84.243(1)
_cell_formula_units_Z 4
_cell_length_a 11.8826(2)
_cell_length_b 20.3808(4)
_cell_length_c 23.1208(4)
_cell_measurement_reflns_used 59393
_cell_measurement_temperature 133(2)
_cell_measurement_theta_max 27.484
_cell_measurement_theta_min 1.751
_cell_volume 5016.01(16)
_computing_cell_refinement DENZO
_computing_data_collection COLLECT
_computing_data_reduction DENZO
_computing_molecular_graphics SHELXTL/PC
_computing_publication_material 'SHELXL-2018/3 (Sheldrick, 2018)'
_computing_structure_refinement 'SHELXL-2018/3 (Sheldrick, 2018)'
_computing_structure_solution 'SHELXS-97 (Sheldrick, 2008)'
_diffrn_ambient_temperature 133(2)
_diffrn_measured_fraction_theta_full 0.990
_diffrn_measured_fraction_theta_max 0.982
_diffrn_measurement_device_type KappaCCD
_diffrn_measurement_method 'phi + omega - scans'
_diffrn_radiation_type MoK\a
_diffrn_radiation_wavelength 0.71073
_diffrn_reflns_av_R_equivalents 0.0441
_diffrn_reflns_av_unetI/netI 0.0730
_diffrn_reflns_Laue_measured_fraction_full 0.990
_diffrn_reflns_Laue_measured_fraction_max 0.982
_diffrn_reflns_limit_h_max 14
_diffrn_reflns_limit_h_min -15
_diffrn_reflns_limit_k_max 26
_diffrn_reflns_limit_k_min -16
_diffrn_reflns_limit_l_max 30
_diffrn_reflns_limit_l_min -27
_diffrn_reflns_number 59383
_diffrn_reflns_point_group_measured_fraction_full 0.990
_diffrn_reflns_point_group_measured_fraction_max 0.982
_diffrn_reflns_theta_full 25.242
_diffrn_reflns_theta_max 27.484
_diffrn_reflns_theta_min 1.751
_exptl_absorpt_coefficient_mu 1.122
_exptl_absorpt_correction_T_max 0.7456
_exptl_absorpt_correction_T_min 0.6564
_exptl_absorpt_correction_type multi-scan
_exptl_absorpt_process_details
;
 SADABS 2016/2: Krause, L., Herbst-Irmer, R., Sheldrick G.M. & Stalke D.,
 J. Appl. Cryst. 48 (2015) 3-10
;
_exptl_crystal_colour yellow-light-green
_exptl_crystal_density_diffrn 1.251
_exptl_crystal_density_method 'not measured'
_exptl_crystal_description prism
_exptl_crystal_F_000 1984
_exptl_crystal_size_max 0.092
_exptl_crystal_size_mid 0.084
_exptl_crystal_size_min 0.078
_refine_diff_density_max 2.276
_refine_diff_density_min -1.086
_refine_diff_density_rms 0.112
_refine_ls_extinction_method none
_refine_ls_goodness_of_fit_ref 1.087
_refine_ls_hydrogen_treatment mixed
_refine_ls_matrix_type full
_refine_ls_number_parameters 1233
_refine_ls_number_reflns 22603
_refine_ls_number_restraints 24
_refine_ls_restrained_S_all 1.086
_refine_ls_R_factor_all 0.1330
_refine_ls_R_factor_gt 0.0902
_refine_ls_shift/su_max 0.054
_refine_ls_shift/su_mean 0.001
_refine_ls_structure_factor_coef Fsqd
_refine_ls_weighting_details 'w=1/[\s^2^(Fo^2^)+(0.0713P)^2^+25.4268P] where P=(Fo^2^+2Fc^2^)/3'
_refine_ls_weighting_scheme calc
_refine_ls_wR_factor_gt 0.2093
_refine_ls_wR_factor_ref 0.2358
_reflns_Friedel_coverage 0.000
_reflns_number_gt 16074
_reflns_number_total 22603
_reflns_threshold_expression 'I > 2\s(I)'
_cod_data_source_file d2dt01121b2.cif
_cod_data_source_block FO7375_1d
_cod_database_code 7710275
_shelx_shelxl_version_number 2018/3
_shelx_space_group_comment
; 
The symmetry employed for this shelxl refinement is uniquely defined 
by the following loop, which should always be used as a source of 
symmetry information in preference to the above space-group names. 
They are only intended as comments. 
;
_shelx_estimated_absorpt_t_min 0.904
_shelx_estimated_absorpt_t_max 0.918

loop_
_space_group_symop_operation_xyz
'x, y, z'
'-x, -y, -z'

loop_
_atom_site_label
_atom_site_type_symbol
_atom_site_fract_x
_atom_site_fract_y
_atom_site_fract_z
_atom_site_U_iso_or_equiv
_atom_site_adp_type
_atom_site_occupancy
_atom_site_site_symmetry_order
_atom_site_calc_flag
_atom_site_refinement_flags_posn
_atom_site_refinement_flags_adp
_atom_site_refinement_flags_occupancy
_atom_site_disorder_assembly
_atom_site_disorder_group
Sr1A Sr 0.65042(4) 0.78917(3) 0.48630(2) 0.02640(13) Uani 1 1 d . . . . .
O1A O 0.7156(4) 0.8881(2) 0.37966(18) 0.0364(9) Uani 1 1 d . . . . .
O2A O 0.4778(3) 0.75972(19) 0.45025(16) 0.0282(8) Uani 1 1 d . . . . .
O3A O 0.5907(5) 0.6840(2) 0.59501(19) 0.0514(12) Uani 1 1 d . . . . .
N1A N 0.7267(4) 0.7015(3) 0.4367(2) 0.0333(10) Uani 1 1 d . . . . .
N2A N 0.7023(4) 0.8614(2) 0.5437(2) 0.0275(9) Uani 1 1 d . . . . .
C1A C 0.8188(4) 0.6836(3) 0.3997(2) 0.0255(10) Uani 1 1 d . . . . .
C2A C 0.9326(4) 0.7026(3) 0.3980(2) 0.0266(11) Uani 1 1 d . . . . .
C3A C 1.0256(4) 0.6861(3) 0.3585(2) 0.0264(11) Uani 1 1 d . . . . .
H3AA H 1.099888 0.700150 0.357827 0.032 Uiso 1 1 calc R U . . .
C4A C 1.0158(5) 0.6499(3) 0.3196(2) 0.0276(11) Uani 1 1 d . . . . .
C5A C 0.9034(4) 0.6320(3) 0.3212(2) 0.0243(10) Uani 1 1 d . . . . .
H5AA H 0.892743 0.608026 0.295097 0.029 Uiso 1 1 calc R U . . .
C6A C 0.8089(4) 0.6477(2) 0.3588(2) 0.0231(10) Uani 1 1 d . . . . .
C7A C 0.9511(5) 0.7385(3) 0.4399(3) 0.0323(12) Uani 1 1 d . . . . .
C8A C 0.9106(6) 0.7080(3) 0.5076(3) 0.0434(15) Uani 1 1 d . . . . .
H8AA H 0.869427 0.664516 0.526210 0.052 Uiso 1 1 calc R U . . .
C9A C 0.9309(6) 0.7413(4) 0.5469(3) 0.0514(17) Uani 1 1 d . . . . .
H9AA H 0.905599 0.720189 0.592085 0.062 Uiso 1 1 calc R U . . .
C10A C 0.9892(5) 0.8063(4) 0.5184(4) 0.0481(18) Uani 1 1 d . . . . .
H10A H 1.002004 0.830112 0.544264 0.058 Uiso 1 1 calc R U . . .
C11A C 1.0260(6) 0.8344(4) 0.4564(4) 0.055(2) Uani 1 1 d . . . . .
H11A H 1.066633 0.878027 0.438159 0.066 Uiso 1 1 calc R U . . .
C12A C 1.0073(5) 0.8019(4) 0.4158(3) 0.0442(15) Uani 1 1 d . . . . .
H12A H 1.034303 0.824444 0.370874 0.053 Uiso 1 1 calc R U . . .
C13A C 1.1158(4) 0.6292(3) 0.2800(2) 0.0268(11) Uani 1 1 d . . . . .
C14A C 1.2212(5) 0.6636(3) 0.2612(3) 0.0336(12) Uani 1 1 d . . . . .
H14A H 1.230024 0.700925 0.274475 0.040 Uiso 1 1 calc R U . . .
C15A C 1.3137(5) 0.6438(3) 0.2230(3) 0.0368(13) Uani 1 1 d . . . . .
H15A H 1.384800 0.667499 0.210683 0.044 Uiso 1 1 calc R U . . .
C16A C 1.3016(5) 0.5887(3) 0.2027(3) 0.0362(13) Uani 1 1 d . . . . .
H16A H 1.364539 0.575176 0.176836 0.043 Uiso 1 1 calc R U . . .
C17A C 1.1981(5) 0.5545(3) 0.2207(3) 0.0322(12) Uani 1 1 d . . . . .
H17A H 1.189486 0.517487 0.206991 0.039 Uiso 1 1 calc R U . . .
C18A C 1.1065(4) 0.5742(3) 0.2588(3) 0.0291(11) Uani 1 1 d . . . . .
H18A H 1.035792 0.550058 0.271029 0.035 Uiso 1 1 calc R U . . .
C19A C 0.6925(4) 0.6284(3) 0.3574(2) 0.0243(10) Uani 1 1 d . . . . .
C20A C 0.6313(5) 0.6726(3) 0.3102(3) 0.0297(11) Uani 1 1 d . . . . .
H20A H 0.665760 0.715254 0.278003 0.036 Uiso 1 1 calc R U . . .
C21A C 0.5222(5) 0.6566(3) 0.3085(3) 0.0390(14) Uani 1 1 d . . . . .
H21A H 0.482497 0.688091 0.275712 0.047 Uiso 1 1 calc R U . . .
C22A C 0.4716(5) 0.5953(3) 0.3543(3) 0.0412(14) Uani 1 1 d . . . . .
H22A H 0.397075 0.583538 0.352940 0.049 Uiso 1 1 calc R U . . .
C23A C 0.5290(6) 0.5503(4) 0.4027(3) 0.0446(15) Uani 1 1 d . . . . .
H23A H 0.493092 0.508261 0.435040 0.054 Uiso 1 1 calc R U . . .
C24A C 0.6388(5) 0.5665(3) 0.4041(3) 0.0354(13) Uani 1 1 d . . . . .
H24A H 0.677850 0.535057 0.437207 0.042 Uiso 1 1 calc R U . . .
C25A C 0.6377(4) 0.8695(3) 0.5959(2) 0.0236(10) Uani 1 1 d . . . . .
C26A C 0.5150(4) 0.8710(3) 0.6041(2) 0.0229(10) Uani 1 1 d . . . . .
C27A C 0.4479(4) 0.8713(3) 0.6608(2) 0.0253(10) Uani 1 1 d . . . . .
H27A H 0.366677 0.872103 0.664664 0.030 Uiso 1 1 calc R U . . .
C28A C 0.4929(4) 0.8704(3) 0.7124(2) 0.0248(10) Uani 1 1 d . . . . .
C29A C 0.6127(4) 0.8710(2) 0.7036(2) 0.0238(10) Uani 1 1 d . . . . .
H29A H 0.646658 0.870594 0.737516 0.029 Uiso 1 1 calc R U . . .
C30A C 0.6845(4) 0.8723(2) 0.6478(2) 0.0223(10) Uani 1 1 d . . . . .
C31A C 0.4539(4) 0.8759(3) 0.5526(3) 0.0259(11) Uani 1 1 d . . . . .
C32A C 0.4864(4) 0.9248(3) 0.4892(2) 0.0261(11) Uani 1 1 d . . . . .
H32A H 0.555155 0.950807 0.477651 0.031 Uiso 1 1 calc R U . . .
C33A C 0.4199(5) 0.9363(3) 0.4428(3) 0.0314(12) Uani 1 1 d . . . . .
H33A H 0.442817 0.970267 0.400208 0.038 Uiso 1 1 calc R U . . .
C34A C 0.3205(5) 0.8981(3) 0.4587(3) 0.0367(13) Uani 1 1 d . . . . .
H34A H 0.274060 0.906667 0.427338 0.044 Uiso 1 1 calc R U . . .
C35A C 0.2885(5) 0.8472(3) 0.5205(3) 0.0365(13) Uani 1 1 d . . . . .
H35A H 0.221741 0.819741 0.531102 0.044 Uiso 1 1 calc R U . . .
C36A C 0.3552(4) 0.8366(3) 0.5672(3) 0.0317(12) Uani 1 1 d . . . . .
H36A H 0.332596 0.801987 0.609523 0.038 Uiso 1 1 calc R U . . .
C37A C 0.4164(5) 0.8753(3) 0.7701(2) 0.0287(11) Uani 1 1 d . . . . .
C38A C 0.3038(5) 0.8518(3) 0.7881(3) 0.0406(14) Uani 1 1 d . . . . .
H38A H 0.276893 0.828189 0.765597 0.049 Uiso 1 1 calc R U . . .
C39A C 0.2301(6) 0.8625(3) 0.8389(3) 0.0459(16) Uani 1 1 d . . . . .
H39A H 0.153261 0.846281 0.850828 0.055 Uiso 1 1 calc R U . . .
C40A C 0.2685(6) 0.8968(3) 0.8721(3) 0.0470(17) Uani 1 1 d . . . . .
H40A H 0.217237 0.905913 0.905460 0.056 Uiso 1 1 calc R U . . .
C41A C 0.3804(6) 0.9175(3) 0.8566(3) 0.0414(15) Uani 1 1 d . . . . .
H41A H 0.407526 0.939331 0.880394 0.050 Uiso 1 1 calc R U . . .
C42A C 0.4541(5) 0.9068(3) 0.8067(2) 0.0317(12) Uani 1 1 d . . . . .
H42A H 0.531805 0.920889 0.796758 0.038 Uiso 1 1 calc R U . . .
C43A C 0.8109(4) 0.8775(3) 0.6416(2) 0.0229(10) Uani 1 1 d . . . . .
C44A C 0.8719(5) 0.8241(3) 0.6842(3) 0.0311(12) Uani 1 1 d . . . . .
H44A H 0.833745 0.782571 0.716057 0.037 Uiso 1 1 calc R U . . .
C45A C 0.9889(5) 0.8320(3) 0.6800(3) 0.0369(13) Uani 1 1 d . . . . .
H45A H 1.029343 0.795887 0.709752 0.044 Uiso 1 1 calc R U . . .
C46A C 1.0466(5) 0.8906(3) 0.6341(3) 0.0345(13) Uani 1 1 d . . . . .
H46A H 1.126686 0.894639 0.631312 0.041 Uiso 1 1 calc R U . . .
C47A C 0.9871(5) 0.9436(3) 0.5920(3) 0.0334(12) Uani 1 1 d . . . . .
H47A H 1.026287 0.984827 0.560340 0.040 Uiso 1 1 calc R U . . .
C48A C 0.8702(4) 0.9373(3) 0.5952(2) 0.0257(10) Uani 1 1 d . . . . .
H48A H 0.830454 0.974187 0.565617 0.031 Uiso 1 1 calc R U . . .
C49A C 0.7504(6) 0.9578(3) 0.3717(3) 0.0475(17) Uani 1 1 d . . . . .
H49A H 0.782139 0.954204 0.409287 0.057 Uiso 1 1 calc R U . . .
H49B H 0.684175 0.991955 0.366825 0.057 Uiso 1 1 calc R U . . .
C50A C 0.8409(5) 0.9821(3) 0.3120(3) 0.0390(13) Uani 1 1 d . . . . .
H50A H 0.917839 0.962561 0.321275 0.047 Uiso 1 1 calc R U . . .
H50B H 0.843637 1.035072 0.291004 0.047 Uiso 1 1 calc R U . . .
C51A C 0.7984(6) 0.9507(3) 0.2712(3) 0.0388(13) Uani 1 1 d . . . . .
H51A H 0.735061 0.980265 0.250694 0.047 Uiso 1 1 calc R U . . .
H51B H 0.861363 0.946112 0.237544 0.047 Uiso 1 1 calc R U . . .
C52A C 0.7569(6) 0.8781(3) 0.3198(3) 0.0386(14) Uani 1 1 d . . . . .
H52A H 0.694113 0.862040 0.306574 0.046 Uiso 1 1 calc R U . . .
H52B H 0.820432 0.841998 0.324729 0.046 Uiso 1 1 calc R U . . .
C53A C 0.4599(5) 0.7909(3) 0.3842(2) 0.0307(11) Uani 1 1 d . . . . .
H53A H 0.520358 0.773737 0.356839 0.037 Uiso 1 1 calc R U . . .
H53B H 0.462554 0.843880 0.367221 0.037 Uiso 1 1 calc R U . . .
C54A C 0.3426(5) 0.7676(3) 0.3844(3) 0.0362(13) Uani 1 1 d . . . . .
H54A H 0.346551 0.749686 0.350072 0.043 Uiso 1 1 calc R U . . .
H54B H 0.286367 0.808096 0.377675 0.043 Uiso 1 1 calc R U . . .
C55A C 0.3082(6) 0.7081(4) 0.4502(3) 0.0465(15) Uani 1 1 d . . . . .
H55A H 0.284957 0.664933 0.446360 0.056 Uiso 1 1 calc R U . . .
H55B H 0.244072 0.724009 0.476649 0.056 Uiso 1 1 calc R U . . .
C56A C 0.4172(5) 0.6932(3) 0.4790(3) 0.0402(14) Uani 1 1 d . . . . .
H56A H 0.397721 0.677774 0.526276 0.048 Uiso 1 1 calc R U . . .
H56B H 0.464697 0.655055 0.469029 0.048 Uiso 1 1 calc R U . . .
C57A C 0.6000(8) 0.6105(3) 0.6007(3) 0.065(2) Uani 1 1 d . . . . .
H57A H 0.644195 0.607313 0.560721 0.078 Uiso 1 1 calc R U . . .
H57B H 0.522750 0.590700 0.609313 0.078 Uiso 1 1 calc R U . . .
C58A C 0.6613(11) 0.5703(4) 0.6559(4) 0.089(3) Uani 1 1 d . . . . .
H58A H 0.632703 0.520858 0.680127 0.107 Uiso 1 1 calc R U . . .
H58B H 0.745329 0.568310 0.641076 0.107 Uiso 1 1 calc R U . . .
C59A C 0.6319(10) 0.6139(4) 0.6956(4) 0.082(3) Uani 1 1 d . . . . .
H59A H 0.573892 0.589010 0.734027 0.098 Uiso 1 1 calc R U . . .
H59B H 0.701488 0.620055 0.710142 0.098 Uiso 1 1 calc R U . . .
C60A C 0.5871(8) 0.6831(4) 0.6580(3) 0.063(2) Uani 1 1 d . . . . .
H60A H 0.634570 0.721815 0.655335 0.076 Uiso 1 1 calc R U . . .
H60B H 0.507076 0.690137 0.677773 0.076 Uiso 1 1 calc R U . . .
Sr1B Sr 0.83233(4) 0.70006(3) 1.02785(2) 0.02996(14) Uani 1 1 d . . . . .
O1B O 0.7993(4) 0.5902(2) 1.13143(18) 0.0371(9) Uani 1 1 d . . . . .
O2B O 1.0082(3) 0.7404(2) 1.05201(17) 0.0318(8) Uani 1 1 d . . . . .
O3B O 0.8673(5) 0.8126(3) 0.9243(2) 0.0658(15) Uani 1 1 d . . . . .
N1B N 0.7884(4) 0.6365(3) 0.9619(2) 0.0331(11) Uani 1 1 d . . . . .
N2B N 0.7522(4) 0.7778(3) 1.0879(2) 0.0343(11) Uani 1 1 d . . . . .
C1B C 0.8502(4) 0.6322(3) 0.9075(2) 0.0242(10) Uani 1 1 d . . . . .
C2B C 0.8004(4) 0.6297(3) 0.8572(2) 0.0230(10) Uani 1 1 d . . . . .
C3B C 0.8675(4) 0.6313(3) 0.8006(2) 0.0250(10) Uani 1 1 d . . . . .
H3BA H 0.830788 0.629369 0.768535 0.030 Uiso 1 1 calc R U . . .
C4B C 0.9880(4) 0.6356(3) 0.7881(2) 0.0251(10) Uani 1 1 d . . . . .
C5B C 1.0369(4) 0.6361(3) 0.8375(3) 0.0267(11) Uani 1 1 d . . . . .
H5BA H 1.118203 0.638362 0.830959 0.032 Uiso 1 1 calc R U . . .
C6B C 0.9736(4) 0.6333(3) 0.8963(2) 0.0277(11) Uani 1 1 d . . . . .
C7B C 0.6733(4) 0.6243(3) 0.8652(2) 0.0228(10) Uani 1 1 d . . . . .
C8B C 0.6092(5) 0.6808(3) 0.8267(3) 0.0314(12) Uani 1 1 d . . . . .
H8BA H 0.646502 0.723711 0.797077 0.038 Uiso 1 1 calc R U . . .
C9B C 0.4920(5) 0.6748(3) 0.8315(3) 0.0365(13) Uani 1 1 d . . . . .
H9BA H 0.449794 0.713278 0.804908 0.044 Uiso 1 1 calc R U . . .
C10B C 0.4369(5) 0.6131(3) 0.8746(3) 0.0317(12) Uani 1 1 d . . . . .
H10B H 0.356698 0.608853 0.877962 0.038 Uiso 1 1 calc R U . . .
C11B C 0.4987(5) 0.5577(3) 0.9129(3) 0.0328(12) Uani 1 1 d . . . . .
H11B H 0.461012 0.514862 0.942469 0.039 Uiso 1 1 calc R U . . .
C12B C 0.6155(4) 0.5637(3) 0.9087(3) 0.0284(11) Uani 1 1 d . . . . .
H12B H 0.656444 0.525389 0.936305 0.034 Uiso 1 1 calc R U . . .
C13B C 1.0582(5) 0.6306(3) 0.7295(2) 0.0292(11) Uani 1 1 d . . . . .
C14B C 1.0180(5) 0.5956(3) 0.6969(3) 0.0332(12) Uani 1 1 d . . . . .
H14B H 0.942828 0.576676 0.711877 0.040 Uiso 1 1 calc R U . . .
C15B C 1.0848(6) 0.5878(3) 0.6430(3) 0.0438(15) Uani 1 1 d . . . . .
H15B H 1.054948 0.563403 0.622130 0.053 Uiso 1 1 calc R U . . .
C16B C 1.1923(6) 0.6147(3) 0.6199(3) 0.0466(16) Uani 1 1 d . . . . .
H16B H 1.238175 0.608941 0.583410 0.056 Uiso 1 1 calc R U . . .
C17B C 1.2337(6) 0.6504(4) 0.6505(3) 0.0515(18) Uani 1 1 d . . . . .
H17B H 1.308817 0.669476 0.634621 0.062 Uiso 1 1 calc R U . . .
C18B C 1.1673(5) 0.6591(3) 0.7045(3) 0.0375(13) Uani 1 1 d . . . . .
H18B H 1.197147 0.684810 0.724131 0.045 Uiso 1 1 calc R U . . .
C19B C 1.0385(4) 0.6284(3) 0.9467(3) 0.0281(11) Uani 1 1 d . . . . .
C20B C 1.0131(5) 0.5765(3) 1.0093(3) 0.0332(12) Uani 1 1 d . . . . .
H20B H 0.946482 0.548292 1.022200 0.040 Uiso 1 1 calc R U . . .
C21B C 1.0857(5) 0.5661(3) 1.0531(3) 0.0398(14) Uani 1 1 d . . . . .
H21B H 1.068855 0.530141 1.095251 0.048 Uiso 1 1 calc R U . . .
C22B C 1.1818(5) 0.6078(4) 1.0354(3) 0.0474(17) Uani 1 1 d . . . . .
H22B H 1.231139 0.600168 1.065150 0.057 Uiso 1 1 calc R U . . .
C23B C 1.2053(5) 0.6600(4) 0.9747(3) 0.0434(16) Uani 1 1 d . . . . .
H23B H 1.270884 0.688836 0.962799 0.052 Uiso 1 1 calc R U . . .
C24B C 1.1348(5) 0.6715(3) 0.9306(3) 0.0367(13) Uani 1 1 d . . . . .
H24B H 1.151555 0.708683 0.889053 0.044 Uiso 1 1 calc R U . . .
C25B C 0.6641(4) 0.8050(3) 1.1190(2) 0.0259(10) Uani 1 1 d . . . . .
C26B C 0.6800(4) 0.8489(3) 1.1517(2) 0.0220(10) Uani 1 1 d . . . . .
C27B C 0.5867(4) 0.8743(3) 1.1845(2) 0.0223(10) Uani 1 1 d . . . . .
H27B H 0.601068 0.902092 1.206641 0.027 Uiso 1 1 calc R U . . .
C28B C 0.4720(4) 0.8607(3) 1.1865(2) 0.0237(10) Uani 1 1 d . . . . .
C29B C 0.4565(4) 0.8207(3) 1.1512(2) 0.0247(10) Uani 1 1 d . . . . .
H29B H 0.380352 0.811924 1.149769 0.030 Uiso 1 1 calc R U . . .
C30B C 0.5465(4) 0.7940(3) 1.1189(2) 0.0251(10) Uani 1 1 d . . . . .
C31B C 0.7987(4) 0.8702(3) 1.1485(2) 0.0216(10) Uani 1 1 d . . . . .
C32B C 0.8713(4) 0.8262(3) 1.1889(2) 0.0263(10) Uani 1 1 d . . . . .
H32B H 0.845323 0.780904 1.220558 0.032 Uiso 1 1 calc R U . . .
C33B C 0.9818(4) 0.8477(3) 1.1836(3) 0.0320(12) Uani 1 1 d . . . . .
H33B H 1.030488 0.817142 1.211811 0.038 Uiso 1 1 calc R U . . .
C34B C 1.0211(5) 0.9131(3) 1.1375(3) 0.0374(13) Uani 1 1 d . . . . .
H34B H 1.096872 0.927494 1.133616 0.045 Uiso 1 1 calc R U . . .
C35B C 0.9499(5) 0.9572(3) 1.0973(3) 0.0366(13) Uani 1 1 d . . . . .
H35B H 0.976096 1.002496 1.065842 0.044 Uiso 1 1 calc R U . . .
C36B C 0.8395(4) 0.9358(3) 1.1024(2) 0.0289(11) Uani 1 1 d . . . . .
H36B H 0.791320 0.966461 1.073906 0.035 Uiso 1 1 calc R U . . .
C37B C 0.3762(4) 0.8907(3) 1.2205(2) 0.0249(10) Uani 1 1 d . . . . .
C38B C 0.3949(4) 0.9339(3) 1.2517(2) 0.0274(11) Uani 1 1 d . . . . .
H38B H 0.471613 0.944347 1.250541 0.033 Uiso 1 1 calc R U . . .
C39B C 0.3041(5) 0.9622(3) 1.2847(3) 0.0302(11) Uani 1 1 d . . . . .
H39B H 0.320392 0.990998 1.305511 0.036 Uiso 1 1 calc R U . . .
C40B C 0.1934(5) 0.9487(4) 1.2872(3) 0.0438(15) Uani 1 1 d . . . . .
H40B H 0.131906 0.967649 1.309624 0.053 Uiso 1 1 calc R U . . .
C41B C 0.1718(5) 0.9069(4) 1.2566(3) 0.0528(19) Uani 1 1 d . . . . .
H41B H 0.094471 0.898016 1.257183 0.063 Uiso 1 1 calc R U . . .
C42B C 0.2616(5) 0.8774(4) 1.2245(3) 0.0424(15) Uani 1 1 d . . . . .
H42B H 0.243969 0.847499 1.204979 0.051 Uiso 1 1 calc R U . . .
C43B C 0.5259(4) 0.7539(3) 1.0803(3) 0.0256(10) Uani 1 1 d . . . . .
C44B C 0.4735(5) 0.7872(3) 1.0279(3) 0.0348(13) Uani 1 1 d . . . . .
H44B H 0.446456 0.835404 1.016986 0.042 Uiso 1 1 calc R U . . .
C45B C 0.4600(5) 0.7498(3) 0.9901(3) 0.0424(14) Uani 1 1 d . . . . .
H45B H 0.426280 0.773942 0.952909 0.051 Uiso 1 1 calc R U . . .
C46B C 0.4940(5) 0.6803(3) 1.0057(3) 0.0370(13) Uani 1 1 d . . . . .
H46B H 0.484926 0.655729 0.979735 0.044 Uiso 1 1 calc R U . . .
C47B C 0.5425(5) 0.6455(3) 1.0605(3) 0.0358(13) Uani 1 1 d . . . . .
H47B H 0.564579 0.596354 1.072884 0.043 Uiso 1 1 calc R U . . .
C48B C 0.5590(5) 0.6823(3) 1.0974(3) 0.0326(12) Uani 1 1 d . . . . .
H48B H 0.593176 0.658206 1.134418 0.039 Uiso 1 1 calc R U . . .
C49B C 0.7731(6) 0.5185(3) 1.1395(3) 0.0425(14) Uani 1 1 d . . . . .
H49C H 0.840252 0.485495 1.148839 0.051 Uiso 1 1 calc R U . . .
H49D H 0.749634 0.519106 1.100605 0.051 Uiso 1 1 calc R U . . .
C50B C 0.6743(6) 0.4964(4) 1.1964(3) 0.0487(16) Uani 1 1 d . . . . .
H50C H 0.673329 0.443747 1.220339 0.058 Uiso 1 1 calc R U . . .
H50D H 0.599374 0.513065 1.182489 0.058 Uiso 1 1 calc R U . . .
C51B C 0.7011(7) 0.5342(4) 1.2371(3) 0.060(2) Uani 1 1 d . . . . .
H51C H 0.631203 0.558595 1.251223 0.072 Uiso 1 1 calc R U . . .
H51D H 0.729488 0.499142 1.275683 0.072 Uiso 1 1 calc R U . . .
C52B C 0.7895(7) 0.5865(4) 1.1965(3) 0.0548(18) Uani 1 1 d . . . . .
H52C H 0.767228 0.633998 1.197942 0.066 Uiso 1 1 calc R U . . .
H52D H 0.863800 0.571143 1.211493 0.066 Uiso 1 1 calc R U . . .
C53B C 1.0466(5) 0.7106(3) 1.1128(2) 0.0323(12) Uani 1 1 d . . . . .
H53C H 1.057676 0.657945 1.127100 0.039 Uiso 1 1 calc R U . . .
H53D H 0.989901 0.721018 1.145946 0.039 Uiso 1 1 calc R U . . .
C54B C 1.1602(5) 0.7464(3) 1.1010(3) 0.0382(13) Uani 1 1 d . . . . .
H54C H 1.164062 0.761047 1.136465 0.046 Uiso 1 1 calc R U . . .
H54D H 1.225796 0.713410 1.097338 0.046 Uiso 1 1 calc R U . . .
C55B C 1.1620(6) 0.8109(4) 1.0388(3) 0.0504(17) Uani 1 1 d . . . . .
H55C H 1.171214 0.855325 1.044775 0.060 Uiso 1 1 calc R U . . .
H55D H 1.225927 0.806614 1.005437 0.060 Uiso 1 1 calc R U . . .
C56B C 1.0516(6) 0.8115(4) 1.0205(3) 0.0548(19) Uani 1 1 d . . . . .
H56C H 0.997320 0.845212 1.033716 0.066 Uiso 1 1 calc R U . . .
H56D H 1.061178 0.827219 0.973382 0.066 Uiso 1 1 calc R U . . .
C57B C 0.8878(8) 0.8160(4) 0.8591(3) 0.065(2) Uani 1 1 d . . . . .
H57C H 0.952959 0.847478 0.832122 0.078 Uiso 0.429(13) 1 calc R U P A 1
H57D H 0.903960 0.767704 0.858396 0.078 Uiso 0.429(13) 1 calc R U P A 1
H57E H 0.968647 0.801927 0.847345 0.078 Uiso 0.571(13) 1 calc R U P A 2
H57F H 0.837354 0.781927 0.856369 0.078 Uiso 0.571(13) 1 calc R U P A 2
C58B C 0.7809(13) 0.8457(8) 0.8375(6) 0.040(4) Uani 0.429(13) 1 d . . P A 1
H58C H 0.730053 0.806808 0.844008 0.047 Uiso 0.429(13) 1 calc R U P A 1
H58D H 0.795895 0.877141 0.791205 0.047 Uiso 0.429(13) 1 calc R U P A 1
C59B C 0.7229(15) 0.8898(9) 0.8777(8) 0.048(4) Uani 0.429(13) 1 d . U P A 1
H59C H 0.722936 0.941596 0.850003 0.057 Uiso 0.429(13) 1 calc R U P A 1
H59D H 0.642323 0.874998 0.896659 0.057 Uiso 0.429(13) 1 calc R U P A 1
C60B C 0.7885(13) 0.8758(7) 0.9278(6) 0.028(3) Uani 0.429(13) 1 d . U P A 1
H60C H 0.737665 0.862615 0.970299 0.034 Uiso 0.429(13) 1 calc R U P A 1
H60D H 0.833674 0.917971 0.919288 0.034 Uiso 0.429(13) 1 calc R U P A 1
C58D C 0.8651(14) 0.8876(6) 0.8148(6) 0.060(4) Uani 0.571(13) 1 d . . P A 2
H58E H 0.820678 0.886906 0.783245 0.072 Uiso 0.571(13) 1 calc R U P A 2
H58F H 0.937349 0.913659 0.791682 0.072 Uiso 0.571(13) 1 calc R U P A 2
C59D C 0.797(2) 0.9200(13) 0.8581(11) 0.119(8) Uani 0.571(13) 1 d . U P A 2
H59E H 0.809297 0.972219 0.840980 0.143 Uiso 0.571(13) 1 calc R U P A 2
H59F H 0.713721 0.911575 0.864507 0.143 Uiso 0.571(13) 1 calc R U P A 2
C60D C 0.8394(18) 0.8840(10) 0.9158(9) 0.078(5) Uani 0.571(13) 1 d . U P A 2
H60E H 0.908720 0.908232 0.914403 0.093 Uiso 0.571(13) 1 calc R U P A 2
H60F H 0.780668 0.885370 0.952485 0.093 Uiso 0.571(13) 1 calc R U P A 2
H2NB H 0.818(6) 0.794(4) 1.091(3) 0.06(2) Uiso 1 1 d . . . . .
H2NA H 0.777(6) 0.864(3) 0.543(3) 0.041(18) Uiso 1 1 d . . . . .
H1NA H 0.655(6) 0.692(4) 0.427(3) 0.05(2) Uiso 1 1 d . . . . .
H1NB H 0.720(5) 0.636(3) 0.956(3) 0.037(17) Uiso 1 1 d . . . . .

loop_
_atom_site_aniso_label
_atom_site_aniso_U_11
_atom_site_aniso_U_22
_atom_site_aniso_U_33
_atom_site_aniso_U_23
_atom_site_aniso_U_13
_atom_site_aniso_U_12
Sr1A 0.0353(3) 0.0248(2) 0.0255(2) -0.0155(2) -0.0104(2) 0.0055(2)
O1A 0.049(2) 0.035(2) 0.0278(19) -0.0177(17) 0.0025(17) -0.0095(18)
O2A 0.0292(19) 0.0304(19) 0.0256(18) -0.0119(15) -0.0056(15) 0.0021(15)
O3A 0.093(4) 0.031(2) 0.030(2) -0.0078(18) -0.021(2) 0.002(2)
N1A 0.030(3) 0.038(3) 0.044(3) -0.026(2) -0.013(2) 0.006(2)
N2A 0.023(2) 0.037(2) 0.032(2) -0.024(2) -0.0053(18) 0.0030(19)
C1A 0.029(3) 0.022(2) 0.031(3) -0.015(2) -0.011(2) 0.005(2)
C2A 0.028(3) 0.023(2) 0.034(3) -0.015(2) -0.013(2) 0.007(2)
C3A 0.029(3) 0.023(2) 0.028(2) -0.006(2) -0.012(2) -0.002(2)
C4A 0.031(3) 0.028(3) 0.023(2) -0.007(2) -0.011(2) 0.004(2)
C5A 0.027(3) 0.029(3) 0.024(2) -0.014(2) -0.011(2) 0.001(2)
C6A 0.026(3) 0.018(2) 0.028(2) -0.0087(19) -0.013(2) 0.0015(19)
C7A 0.034(3) 0.028(3) 0.047(3) -0.022(3) -0.019(3) 0.005(2)
C8A 0.057(4) 0.041(3) 0.044(3) -0.025(3) -0.020(3) 0.008(3)
C9A 0.062(4) 0.057(4) 0.050(4) -0.033(3) -0.028(3) 0.021(4)
C10A 0.027(3) 0.072(5) 0.080(5) -0.063(4) -0.016(3) 0.005(3)
C11A 0.033(3) 0.063(5) 0.094(6) -0.057(5) -0.006(4) -0.009(3)
C12A 0.038(3) 0.054(4) 0.053(4) -0.034(3) -0.004(3) -0.008(3)
C13A 0.024(3) 0.032(3) 0.023(2) -0.009(2) -0.008(2) 0.001(2)
C14A 0.033(3) 0.040(3) 0.031(3) -0.016(2) -0.006(2) -0.004(2)
C15A 0.037(3) 0.041(3) 0.032(3) -0.012(3) -0.009(2) -0.004(3)
C16A 0.029(3) 0.046(3) 0.029(3) -0.011(3) -0.003(2) 0.000(3)
C17A 0.034(3) 0.028(3) 0.030(3) -0.009(2) -0.003(2) 0.003(2)
C18A 0.023(3) 0.023(2) 0.035(3) -0.007(2) -0.002(2) 0.000(2)
C19A 0.029(3) 0.022(2) 0.030(2) -0.017(2) -0.010(2) 0.006(2)
C20A 0.030(3) 0.028(3) 0.037(3) -0.013(2) -0.018(2) 0.000(2)
C21A 0.033(3) 0.043(3) 0.051(4) -0.023(3) -0.023(3) 0.008(3)
C22A 0.031(3) 0.052(4) 0.059(4) -0.037(3) -0.015(3) 0.000(3)
C23A 0.047(4) 0.045(4) 0.046(4) -0.020(3) -0.002(3) -0.021(3)
C24A 0.044(3) 0.031(3) 0.034(3) -0.010(2) -0.016(3) -0.006(3)
C25A 0.024(3) 0.020(2) 0.030(3) -0.014(2) -0.007(2) -0.0002(19)
C26A 0.021(2) 0.021(2) 0.032(3) -0.017(2) -0.006(2) 0.0030(19)
C27A 0.023(3) 0.023(2) 0.032(3) -0.015(2) 0.000(2) -0.004(2)
C28A 0.027(3) 0.019(2) 0.028(2) -0.012(2) 0.001(2) -0.002(2)
C29A 0.029(3) 0.016(2) 0.025(2) -0.0081(19) -0.004(2) -0.0011(19)
C30A 0.028(3) 0.018(2) 0.025(2) -0.0126(19) -0.006(2) 0.0004(19)
C31A 0.018(2) 0.033(3) 0.037(3) -0.025(2) -0.006(2) 0.004(2)
C32A 0.023(3) 0.027(3) 0.038(3) -0.022(2) -0.013(2) 0.008(2)
C33A 0.031(3) 0.031(3) 0.038(3) -0.019(2) -0.011(2) 0.011(2)
C34A 0.028(3) 0.051(4) 0.046(3) -0.032(3) -0.016(3) 0.011(3)
C35A 0.021(3) 0.050(4) 0.052(4) -0.034(3) -0.003(2) -0.002(2)
C36A 0.023(3) 0.040(3) 0.039(3) -0.024(3) -0.002(2) -0.002(2)
C37A 0.034(3) 0.020(2) 0.026(2) -0.007(2) 0.002(2) -0.001(2)
C38A 0.042(3) 0.034(3) 0.041(3) -0.018(3) 0.011(3) -0.006(3)
C39A 0.041(4) 0.037(3) 0.042(3) -0.008(3) 0.016(3) -0.004(3)
C40A 0.058(4) 0.034(3) 0.027(3) 0.000(2) 0.012(3) 0.007(3)
C41A 0.053(4) 0.044(3) 0.023(3) -0.014(3) -0.002(3) 0.009(3)
C42A 0.040(3) 0.026(3) 0.025(3) -0.008(2) -0.001(2) 0.002(2)
C43A 0.025(3) 0.025(2) 0.024(2) -0.015(2) -0.0048(19) -0.004(2)
C44A 0.034(3) 0.028(3) 0.029(3) -0.007(2) -0.010(2) 0.000(2)
C45A 0.032(3) 0.042(3) 0.040(3) -0.018(3) -0.016(3) 0.008(3)
C46A 0.026(3) 0.045(3) 0.048(3) -0.031(3) -0.012(2) 0.001(2)
C47A 0.032(3) 0.029(3) 0.043(3) -0.019(2) -0.004(2) -0.002(2)
C48A 0.026(3) 0.023(2) 0.030(3) -0.011(2) -0.007(2) 0.001(2)
C49A 0.071(5) 0.030(3) 0.043(3) -0.021(3) 0.009(3) -0.018(3)
C50A 0.041(3) 0.039(3) 0.041(3) -0.020(3) -0.003(3) -0.009(3)
C51A 0.046(4) 0.041(3) 0.026(3) -0.012(2) -0.001(2) -0.008(3)
C52A 0.056(4) 0.036(3) 0.027(3) -0.017(2) 0.001(3) -0.012(3)
C53A 0.037(3) 0.031(3) 0.026(3) -0.012(2) -0.007(2) -0.001(2)
C54A 0.033(3) 0.041(3) 0.039(3) -0.016(3) -0.012(2) -0.003(3)
C55A 0.048(4) 0.048(4) 0.044(4) -0.019(3) 0.000(3) -0.013(3)
C56A 0.043(4) 0.035(3) 0.034(3) -0.006(3) 0.001(3) -0.010(3)
C57A 0.129(8) 0.031(3) 0.037(4) -0.008(3) -0.031(4) 0.005(4)
C58A 0.178(11) 0.050(5) 0.058(5) -0.027(4) -0.064(6) 0.033(6)
C59A 0.148(9) 0.052(5) 0.061(5) -0.026(4) -0.061(6) 0.028(5)
C60A 0.114(7) 0.043(4) 0.027(3) -0.009(3) -0.017(4) 0.011(4)
Sr1B 0.0317(3) 0.0352(3) 0.0330(3) -0.0232(2) -0.0125(2) 0.0116(2)
O1B 0.045(2) 0.041(2) 0.034(2) -0.0210(18) -0.0109(18) -0.0018(19)
O2B 0.029(2) 0.035(2) 0.0272(18) -0.0086(16) -0.0059(15) 0.0038(16)
O3B 0.104(4) 0.045(3) 0.049(3) -0.011(2) -0.044(3) 0.030(3)
N1B 0.018(2) 0.060(3) 0.037(3) -0.035(2) -0.0080(19) 0.003(2)
N2B 0.019(2) 0.043(3) 0.057(3) -0.037(3) -0.008(2) 0.007(2)
C1B 0.018(2) 0.031(3) 0.030(3) -0.019(2) -0.0048(19) 0.002(2)
C2B 0.023(2) 0.021(2) 0.025(2) -0.010(2) -0.0029(19) -0.0015(19)
C3B 0.029(3) 0.024(2) 0.025(2) -0.013(2) -0.004(2) -0.003(2)
C4B 0.029(3) 0.022(2) 0.024(2) -0.010(2) 0.001(2) -0.005(2)
C5B 0.022(3) 0.026(2) 0.038(3) -0.019(2) -0.004(2) 0.001(2)
C6B 0.024(3) 0.034(3) 0.032(3) -0.020(2) -0.005(2) -0.001(2)
C7B 0.021(2) 0.028(2) 0.025(2) -0.016(2) -0.0051(19) 0.000(2)
C8B 0.028(3) 0.032(3) 0.033(3) -0.011(2) -0.006(2) -0.002(2)
C9B 0.031(3) 0.035(3) 0.043(3) -0.012(3) -0.017(3) 0.010(2)
C10B 0.022(3) 0.039(3) 0.042(3) -0.023(3) -0.006(2) -0.004(2)
C11B 0.027(3) 0.032(3) 0.041(3) -0.016(2) -0.001(2) -0.008(2)
C12B 0.026(3) 0.026(3) 0.033(3) -0.011(2) -0.007(2) 0.004(2)
C13B 0.033(3) 0.023(2) 0.026(2) -0.009(2) 0.004(2) -0.002(2)
C14B 0.037(3) 0.034(3) 0.028(3) -0.013(2) 0.002(2) -0.009(2)
C15B 0.061(4) 0.045(4) 0.029(3) -0.021(3) 0.002(3) -0.008(3)
C16B 0.060(4) 0.043(4) 0.031(3) -0.017(3) 0.015(3) -0.014(3)
C17B 0.047(4) 0.045(4) 0.048(4) -0.015(3) 0.023(3) -0.016(3)
C18B 0.036(3) 0.033(3) 0.041(3) -0.016(3) 0.004(3) -0.009(3)
C19B 0.017(2) 0.039(3) 0.041(3) -0.031(3) -0.008(2) 0.008(2)
C20B 0.030(3) 0.039(3) 0.044(3) -0.031(3) -0.011(2) 0.011(2)
C21B 0.040(3) 0.049(4) 0.047(3) -0.034(3) -0.018(3) 0.016(3)
C22B 0.030(3) 0.074(5) 0.068(4) -0.056(4) -0.026(3) 0.025(3)
C23B 0.018(3) 0.078(5) 0.060(4) -0.052(4) -0.010(3) 0.003(3)
C24B 0.027(3) 0.051(4) 0.048(3) -0.037(3) -0.005(2) -0.001(3)
C25B 0.020(2) 0.027(3) 0.034(3) -0.014(2) -0.008(2) 0.005(2)
C26B 0.019(2) 0.022(2) 0.029(2) -0.013(2) -0.0090(19) 0.0023(19)
C27B 0.020(2) 0.026(2) 0.024(2) -0.012(2) -0.0057(19) 0.0003(19)
C28B 0.024(3) 0.025(2) 0.022(2) -0.008(2) -0.0067(19) -0.001(2)
C29B 0.019(2) 0.028(3) 0.028(2) -0.010(2) -0.007(2) -0.002(2)
C30B 0.023(3) 0.023(2) 0.036(3) -0.015(2) -0.012(2) 0.001(2)
C31B 0.018(2) 0.028(2) 0.025(2) -0.016(2) -0.0063(19) 0.0029(19)
C32B 0.029(3) 0.026(2) 0.027(2) -0.013(2) -0.009(2) 0.002(2)
C33B 0.019(3) 0.040(3) 0.045(3) -0.022(3) -0.014(2) 0.006(2)
C34B 0.023(3) 0.052(4) 0.047(3) -0.028(3) -0.005(2) -0.005(3)
C35B 0.034(3) 0.037(3) 0.037(3) -0.013(3) -0.001(2) -0.010(3)
C36B 0.025(3) 0.033(3) 0.027(3) -0.010(2) -0.004(2) -0.001(2)
C37B 0.019(2) 0.031(3) 0.024(2) -0.010(2) -0.0057(19) 0.005(2)
C38B 0.026(3) 0.024(2) 0.028(3) -0.006(2) -0.004(2) -0.001(2)
C39B 0.029(3) 0.028(3) 0.030(3) -0.010(2) -0.004(2) 0.006(2)
C40B 0.029(3) 0.072(5) 0.041(3) -0.036(3) -0.005(3) 0.008(3)
C41B 0.025(3) 0.096(6) 0.062(4) -0.057(4) -0.005(3) -0.001(3)
C42B 0.024(3) 0.073(4) 0.050(4) -0.045(3) -0.005(3) 0.002(3)
C43B 0.017(2) 0.031(3) 0.037(3) -0.020(2) -0.012(2) 0.005(2)
C44B 0.039(3) 0.023(3) 0.047(3) -0.016(2) -0.015(3) 0.004(2)
C45B 0.046(4) 0.045(3) 0.047(4) -0.025(3) -0.020(3) 0.004(3)
C46B 0.021(3) 0.044(3) 0.062(4) -0.036(3) -0.015(3) 0.007(2)
C47B 0.032(3) 0.035(3) 0.049(3) -0.027(3) -0.002(3) -0.003(2)
C48B 0.034(3) 0.032(3) 0.040(3) -0.024(3) -0.007(2) 0.000(2)
C49B 0.053(4) 0.038(3) 0.050(4) -0.027(3) -0.016(3) 0.002(3)
C50B 0.057(4) 0.045(4) 0.042(4) -0.014(3) -0.008(3) -0.010(3)
C51B 0.088(6) 0.057(4) 0.039(4) -0.024(3) 0.000(4) -0.015(4)
C52B 0.077(5) 0.059(4) 0.036(3) -0.024(3) -0.015(3) -0.002(4)
C53B 0.038(3) 0.033(3) 0.021(2) -0.008(2) -0.005(2) 0.006(2)
C54B 0.036(3) 0.044(3) 0.037(3) -0.018(3) -0.011(3) 0.005(3)
C55B 0.062(5) 0.048(4) 0.040(3) -0.015(3) -0.006(3) -0.015(3)
C56B 0.053(4) 0.041(4) 0.044(4) 0.014(3) -0.011(3) -0.015(3)
C57B 0.083(6) 0.060(5) 0.045(4) -0.012(4) -0.023(4) 0.016(4)
C58B 0.058(10) 0.041(8) 0.022(6) -0.008(6) -0.022(6) -0.004(7)
C59B 0.048(5) 0.049(5) 0.047(5) -0.019(2) -0.010(2) 0.002(2)
C60B 0.028(4) 0.026(3) 0.029(3) -0.010(2) -0.0055(19) 0.0008(19)
C58D 0.096(12) 0.035(6) 0.052(7) -0.016(6) -0.025(7) 0.006(7)
C59D 0.120(8) 0.118(8) 0.118(8) -0.046(4) -0.022(2) -0.001(2)
C60D 0.079(5) 0.077(5) 0.077(5) -0.031(3) -0.015(2) 0.000(2)

loop_
_atom_type_symbol
_atom_type_description
_atom_type_scat_dispersion_real
_atom_type_scat_dispersion_imag
_atom_type_scat_source
C C 0.0033 0.0016 'International Tables Vol C Tables 4.2.6.8 and 6.1.1.4'
H H 0.0000 0.0000 'International Tables Vol C Tables 4.2.6.8 and 6.1.1.4'
N N 0.0061 0.0033 'International Tables Vol C Tables 4.2.6.8 and 6.1.1.4'
O O 0.0106 0.0060 'International Tables Vol C Tables 4.2.6.8 and 6.1.1.4'
Sr Sr -1.5307 3.2498 'International Tables Vol C Tables 4.2.6.8 and 6.1.1.4'

loop_
_geom_angle_atom_site_label_1
_geom_angle_atom_site_label_2
_geom_angle_atom_site_label_3
_geom_angle
_geom_angle_site_symmetry_1
_geom_angle_site_symmetry_3
_geom_angle_publ_flag
N1A Sr1A O1A 88.37(14) . . ?
N1A Sr1A N2A 143.94(15) . . ?
O1A Sr1A N2A 90.66(14) . . ?
N1A Sr1A O2A 74.78(13) . . ?
O1A Sr1A O2A 93.41(12) . . ?
N2A Sr1A O2A 141.22(13) . . ?
N1A Sr1A O3A 89.55(15) . . ?
O1A Sr1A O3A 177.55(15) . . ?
N2A Sr1A O3A 90.24(14) . . ?
O2A Sr1A O3A 87.31(13) . . ?
N1A Sr1A C32A 150.69(14) . . ?
O1A Sr1A C32A 75.56(13) . . ?
N2A Sr1A C32A 62.00(13) . . ?
O2A Sr1A C32A 81.78(12) . . ?
O3A Sr1A C32A 106.87(15) . . ?
N1A Sr1A C31A 156.73(14) . . ?
O1A Sr1A C31A 100.15(13) . . ?
N2A Sr1A C31A 58.27(13) . . ?
O2A Sr1A C31A 83.07(12) . . ?
O3A Sr1A C31A 82.26(14) . . ?
C32A Sr1A C31A 24.77(13) . . ?
N1A Sr1A C8A 59.67(15) . . ?
O1A Sr1A C8A 97.41(15) . . ?
N2A Sr1A C8A 84.78(14) . . ?
O2A Sr1A C8A 132.62(13) . . ?
O3A Sr1A C8A 80.41(16) . . ?
C32A Sr1A C8A 145.56(14) . . ?
C31A Sr1A C8A 138.88(13) . . ?
N1A Sr1A H1NA 20.1(14) . . ?
O1A Sr1A H1NA 90.7(14) . . ?
N2A Sr1A H1NA 163.9(14) . . ?
O2A Sr1A H1NA 54.7(14) . . ?
O3A Sr1A H1NA 87.7(14) . . ?
C32A Sr1A H1NA 133.7(14) . . ?
C31A Sr1A H1NA 137.0(14) . . ?
C8A Sr1A H1NA 79.1(14) . . ?
C49A O1A C52A 108.8(4) . . ?
C49A O1A Sr1A 124.1(3) . . ?
C52A O1A Sr1A 124.7(3) . . ?
C56A O2A C53A 105.0(4) . . ?
C56A O2A Sr1A 126.4(3) . . ?
C53A O2A Sr1A 123.2(3) . . ?
C60A O3A C57A 107.5(5) . . ?
C60A O3A Sr1A 126.9(4) . . ?
C57A O3A Sr1A 121.7(4) . . ?
C1A N1A Sr1A 144.5(4) . . ?
C1A N1A H1NA 110(4) . . ?
Sr1A N1A H1NA 99(4) . . ?
C25A N2A Sr1A 126.1(3) . . ?
C25A N2A H2NA 111(4) . . ?
Sr1A N2A H2NA 117(4) . . ?
N1A C1A C2A 120.6(4) . . ?
N1A C1A C6A 123.2(5) . . ?
C2A C1A C6A 116.1(4) . . ?
C3A C2A C1A 120.1(4) . . ?
C3A C2A C7A 120.1(5) . . ?
C1A C2A C7A 119.7(5) . . ?
C2A C3A C4A 123.6(5) . . ?
C2A C3A H3AA 118.2 . . ?
C4A C3A H3AA 118.2 . . ?
C3A C4A C5A 115.8(5) . . ?
C3A C4A C13A 123.3(5) . . ?
C5A C4A C13A 120.9(5) . . ?
C6A C5A C4A 122.9(4) . . ?
C6A C5A H5AA 118.5 . . ?
C4A C5A H5AA 118.5 . . ?
C5A C6A C1A 121.4(4) . . ?
C5A C6A C19A 120.1(4) . . ?
C1A C6A C19A 118.5(4) . . ?
C12A C7A C8A 116.8(5) . . ?
C12A C7A C2A 122.1(5) . . ?
C8A C7A C2A 121.2(5) . . ?
C9A C8A C7A 120.8(6) . . ?
C9A C8A Sr1A 94.4(4) . . ?
C7A C8A Sr1A 90.3(3) . . ?
C9A C8A H8AA 119.6 . . ?
C7A C8A H8AA 119.6 . . ?
Sr1A C8A H8AA 85.2 . . ?
C10A C9A C8A 118.8(7) . . ?
C10A C9A H9AA 120.6 . . ?
C8A C9A H9AA 120.6 . . ?
C11A C10A C9A 120.4(6) . . ?
C11A C10A H10A 119.8 . . ?
C9A C10A H10A 119.8 . . ?
C10A C11A C12A 122.0(7) . . ?
C10A C11A H11A 119.0 . . ?
C12A C11A H11A 119.0 . . ?
C7A C12A C11A 121.2(6) . . ?
C7A C12A H12A 119.4 . . ?
C11A C12A H12A 119.4 . . ?
C14A C13A C18A 117.6(5) . . ?
C14A C13A C4A 122.1(5) . . ?
C18A C13A C4A 120.3(5) . . ?
C15A C14A C13A 120.9(5) . . ?
C15A C14A H14A 119.6 . . ?
C13A C14A H14A 119.6 . . ?
C14A C15A C16A 120.2(5) . . ?
C14A C15A H15A 119.9 . . ?
C16A C15A H15A 119.9 . . ?
C17A C16A C15A 119.7(5) . . ?
C17A C16A H16A 120.2 . . ?
C15A C16A H16A 120.2 . . ?
C16A C17A C18A 120.0(5) . . ?
C16A C17A H17A 120.0 . . ?
C18A C17A H17A 120.0 . . ?
C17A C18A C13A 121.7(5) . . ?
C17A C18A H18A 119.2 . . ?
C13A C18A H18A 119.2 . . ?
C20A C19A C24A 117.3(5) . . ?
C20A C19A C6A 121.0(5) . . ?
C24A C19A C6A 121.6(5) . . ?
C21A C20A C19A 122.2(5) . . ?
C21A C20A H20A 118.9 . . ?
C19A C20A H20A 118.9 . . ?
C22A C21A C20A 119.6(5) . . ?
C22A C21A H21A 120.2 . . ?
C20A C21A H21A 120.2 . . ?
C21A C22A C23A 120.0(5) . . ?
C21A C22A H22A 120.0 . . ?
C23A C22A H22A 120.0 . . ?
C22A C23A C24A 120.2(6) . . ?
C22A C23A H23A 119.9 . . ?
C24A C23A H23A 119.9 . . ?
C23A C24A C19A 120.7(5) . . ?
C23A C24A H24A 119.6 . . ?
C19A C24A H24A 119.6 . . ?
N2A C25A C26A 119.9(4) . . ?
N2A C25A C30A 124.0(5) . . ?
C26A C25A C30A 115.9(4) . . ?
C27A C26A C25A 120.4(4) . . ?
C27A C26A C31A 117.2(4) . . ?
C25A C26A C31A 122.4(4) . . ?
C26A C27A C28A 123.8(5) . . ?
C26A C27A H27A 118.1 . . ?
C28A C27A H27A 118.1 . . ?
C27A C28A C29A 115.7(4) . . ?
C27A C28A C37A 121.1(5) . . ?
C29A C28A C37A 122.9(5) . . ?
C30A C29A C28A 123.3(5) . . ?
C30A C29A H29A 118.3 . . ?
C28A C29A H29A 118.3 . . ?
C29A C30A C25A 120.6(5) . . ?
C29A C30A C43A 119.1(4) . . ?
C25A C30A C43A 120.3(4) . . ?
C36A C31A C32A 117.8(5) . . ?
C36A C31A C26A 120.5(5) . . ?
C32A C31A C26A 121.4(4) . . ?
C36A C31A Sr1A 103.1(3) . . ?
C32A C31A Sr1A 75.5(3) . . ?
C26A C31A Sr1A 96.6(3) . . ?
C33A C32A C31A 121.3(5) . . ?
C33A C32A Sr1A 103.8(3) . . ?
C31A C32A Sr1A 79.8(3) . . ?
C33A C32A H32A 119.4 . . ?
C31A C32A H32A 119.4 . . ?
Sr1A C32A H32A 86.5 . . ?
C34A C33A C32A 120.0(5) . . ?
C34A C33A H33A 120.0 . . ?
C32A C33A H33A 120.0 . . ?
C33A C34A C35A 120.0(5) . . ?
C33A C34A H34A 120.0 . . ?
C35A C34A H34A 120.0 . . ?
C34A C35A C36A 119.7(5) . . ?
C34A C35A H35A 120.1 . . ?
C36A C35A H35A 120.1 . . ?
C31A C36A C35A 121.2(5) . . ?
C31A C36A H36A 119.4 . . ?
C35A C36A H36A 119.4 . . ?
C38A C37A C42A 117.8(5) . . ?
C38A C37A C28A 121.2(5) . . ?
C42A C37A C28A 120.9(5) . . ?
C37A C38A C39A 120.4(6) . . ?
C37A C38A H38A 119.8 . . ?
C39A C38A H38A 119.8 . . ?
C40A C39A C38A 120.2(6) . . ?
C40A C39A H39A 119.9 . . ?
C38A C39A H39A 119.9 . . ?
C41A C40A C39A 119.9(6) . . ?
C41A C40A H40A 120.1 . . ?
C39A C40A H40A 120.1 . . ?
C40A C41A C42A 120.3(6) . . ?
C40A C41A H41A 119.9 . . ?
C42A C41A H41A 119.9 . . ?
C41A C42A C37A 121.3(6) . . ?
C41A C42A H42A 119.4 . . ?
C37A C42A H42A 119.4 . . ?
C48A C43A C44A 118.3(5) . . ?
C48A C43A C30A 120.9(4) . . ?
C44A C43A C30A 120.6(4) . . ?
C45A C44A C43A 119.8(5) . . ?
C45A C44A H44A 120.1 . . ?
C43A C44A H44A 120.1 . . ?
C46A C45A C44A 121.5(5) . . ?
C46A C45A H45A 119.2 . . ?
C44A C45A H45A 119.2 . . ?
C45A C46A C47A 119.1(5) . . ?
C45A C46A H46A 120.5 . . ?
C47A C46A H46A 120.5 . . ?
C46A C47A C48A 120.7(5) . . ?
C46A C47A H47A 119.7 . . ?
C48A C47A H47A 119.7 . . ?
C47A C48A C43A 120.6(5) . . ?
C47A C48A H48A 119.7 . . ?
C43A C48A H48A 119.7 . . ?
O1A C49A C50A 105.8(5) . . ?
O1A C49A H49A 110.6 . . ?
C50A C49A H49A 110.6 . . ?
O1A C49A H49B 110.6 . . ?
C50A C49A H49B 110.6 . . ?
H49A C49A H49B 108.7 . . ?
C49A C50A C51A 101.4(5) . . ?
C49A C50A H50A 111.5 . . ?
C51A C50A H50A 111.5 . . ?
C49A C50A H50B 111.5 . . ?
C51A C50A H50B 111.5 . . ?
H50A C50A H50B 109.3 . . ?
C52A C51A C50A 102.5(5) . . ?
C52A C51A H51A 111.3 . . ?
C50A C51A H51A 111.3 . . ?
C52A C51A H51B 111.3 . . ?
C50A C51A H51B 111.3 . . ?
H51A C51A H51B 109.2 . . ?
O1A C52A C51A 105.2(4) . . ?
O1A C52A H52A 110.7 . . ?
C51A C52A H52A 110.7 . . ?
O1A C52A H52B 110.7 . . ?
C51A C52A H52B 110.7 . . ?
H52A C52A H52B 108.8 . . ?
O2A C53A C54A 106.8(4) . . ?
O2A C53A H53A 110.4 . . ?
C54A C53A H53A 110.4 . . ?
O2A C53A H53B 110.4 . . ?
C54A C53A H53B 110.4 . . ?
H53A C53A H53B 108.6 . . ?
C53A C54A C55A 105.5(5) . . ?
C53A C54A H54A 110.6 . . ?
C55A C54A H54A 110.6 . . ?
C53A C54A H54B 110.6 . . ?
C55A C54A H54B 110.6 . . ?
H54A C54A H54B 108.8 . . ?
C54A C55A C56A 103.6(5) . . ?
C54A C55A H55A 111.0 . . ?
C56A C55A H55A 111.0 . . ?
C54A C55A H55B 111.0 . . ?
C56A C55A H55B 111.0 . . ?
H55A C55A H55B 109.0 . . ?
O2A C56A C55A 105.8(5) . . ?
O2A C56A H56A 110.6 . . ?
C55A C56A H56A 110.6 . . ?
O2A C56A H56B 110.6 . . ?
C55A C56A H56B 110.6 . . ?
H56A C56A H56B 108.7 . . ?
O3A C57A C58A 105.9(6) . . ?
O3A C57A H57A 110.5 . . ?
C58A C57A H57A 110.5 . . ?
O3A C57A H57B 110.5 . . ?
C58A C57A H57B 110.5 . . ?
H57A C57A H57B 108.7 . . ?
C59A C58A C57A 102.4(7) . . ?
C59A C58A H58A 111.3 . . ?
C57A C58A H58A 111.3 . . ?
C59A C58A H58B 111.3 . . ?
C57A C58A H58B 111.3 . . ?
H58A C58A H58B 109.2 . . ?
C60A C59A C58A 109.6(6) . . ?
C60A C59A H59A 109.8 . . ?
C58A C59A H59A 109.8 . . ?
C60A C59A H59B 109.8 . . ?
C58A C59A H59B 109.8 . . ?
H59A C59A H59B 108.2 . . ?
C59A C60A O3A 106.5(6) . . ?
C59A C60A H60A 110.4 . . ?
O3A C60A H60A 110.4 . . ?
C59A C60A H60B 110.4 . . ?
O3A C60A H60B 110.4 . . ?
H60A C60A H60B 108.6 . . ?
N2B Sr1B N1B 145.28(15) . . ?
N2B Sr1B O1B 89.98(15) . . ?
N1B Sr1B O1B 93.49(15) . . ?
N2B Sr1B O3B 89.08(17) . . ?
N1B Sr1B O3B 87.75(17) . . ?
O1B Sr1B O3B 178.75(15) . . ?
N2B Sr1B O2B 75.16(14) . . ?
N1B Sr1B O2B 138.63(13) . . ?
O1B Sr1B O2B 94.95(12) . . ?
O3B Sr1B O2B 84.01(15) . . ?
N2B Sr1B C20B 149.90(15) . . ?
N1B Sr1B C20B 62.34(14) . . ?
O1B Sr1B C20B 72.77(14) . . ?
O3B Sr1B C20B 107.73(16) . . ?
O2B Sr1B C20B 81.83(13) . . ?
N2B Sr1B C48B 62.18(14) . . ?
N1B Sr1B C48B 87.37(14) . . ?
O1B Sr1B C48B 67.71(14) . . ?
O3B Sr1B C48B 112.53(17) . . ?
O2B Sr1B C48B 133.04(12) . . ?
C20B Sr1B C48B 127.91(15) . . ?
N2B Sr1B C19B 155.96(14) . . ?
N1B Sr1B C19B 57.43(13) . . ?
O1B Sr1B C19B 97.10(13) . . ?
O3B Sr1B C19B 83.44(16) . . ?
O2B Sr1B C19B 81.34(12) . . ?
C20B Sr1B C19B 24.41(14) . . ?
C48B Sr1B C19B 141.56(13) . . ?
N2B Sr1B H2NB 18.4(14) . . ?
N1B Sr1B H2NB 162.1(15) . . ?
O1B Sr1B H2NB 93.5(14) . . ?
O3B Sr1B H2NB 85.3(14) . . ?
O2B Sr1B H2NB 56.9(15) . . ?
C20B Sr1B H2NB 135.6(15) . . ?
C48B Sr1B H2NB 80.1(15) . . ?
C19B Sr1B H2NB 137.6(15) . . ?
C49B O1B C52B 104.8(5) . . ?
C49B O1B Sr1B 127.3(3) . . ?
C52B O1B Sr1B 127.6(4) . . ?
C56B O2B C53B 105.7(4) . . ?
C56B O2B Sr1B 124.0(3) . . ?
C53B O2B Sr1B 125.3(3) . . ?
C60D O3B C57B 102.7(9) . . ?
C57B O3B C60B 108.9(6) . . ?
C60D O3B Sr1B 128.2(9) . . ?
C57B O3B Sr1B 126.8(4) . . ?
C60B O3B Sr1B 112.7(6) . . ?
C1B N1B Sr1B 129.7(4) . . ?
C1B N1B H1NB 102(4) . . ?
Sr1B N1B H1NB 120(4) . . ?
C25B N2B Sr1B 152.2(4) . . ?
C25B N2B H2NB 107(5) . . ?
Sr1B N2B H2NB 101(5) . . ?
N1B C1B C2B 124.0(4) . . ?
N1B C1B C6B 120.1(4) . . ?
C2B C1B C6B 115.9(4) . . ?
C3B C2B C1B 121.4(5) . . ?
C3B C2B C7B 118.2(4) . . ?
C1B C2B C7B 120.4(4) . . ?
C2B C3B C4B 123.0(5) . . ?
C2B C3B H3BA 118.5 . . ?
C4B C3B H3BA 118.5 . . ?
C5B C4B C3B 115.8(4) . . ?
C5B C4B C13B 122.2(5) . . ?
C3B C4B C13B 121.6(5) . . ?
C4B C5B C6B 123.8(5) . . ?
C4B C5B H5BA 118.1 . . ?
C6B C5B H5BA 118.1 . . ?
C5B C6B C1B 120.1(5) . . ?
C5B C6B C19B 117.7(5) . . ?
C1B C6B C19B 122.2(4) . . ?
C12B C7B C8B 117.8(5) . . ?
C12B C7B C2B 121.7(4) . . ?
C8B C7B C2B 120.5(5) . . ?
C9B C8B C7B 120.9(5) . . ?
C9B C8B H8BA 119.5 . . ?
C7B C8B H8BA 119.5 . . ?
C10B C9B C8B 120.0(5) . . ?
C10B C9B H9BA 120.0 . . ?
C8B C9B H9BA 120.0 . . ?
C9B C10B C11B 119.5(5) . . ?
C9B C10B H10B 120.2 . . ?
C11B C10B H10B 120.2 . . ?
C10B C11B C12B 120.6(5) . . ?
C10B C11B H11B 119.7 . . ?
C12B C11B H11B 119.7 . . ?
C7B C12B C11B 121.1(5) . . ?
C7B C12B H12B 119.4 . . ?
C11B C12B H12B 119.4 . . ?
C18B C13B C14B 116.6(5) . . ?
C18B C13B C4B 122.2(5) . . ?
C14B C13B C4B 121.2(5) . . ?
C15B C14B C13B 122.0(5) . . ?
C15B C14B H14B 119.0 . . ?
C13B C14B H14B 119.0 . . ?
C16B C15B C14B 120.5(6) . . ?
C16B C15B H15B 119.7 . . ?
C14B C15B H15B 119.7 . . ?
C15B C16B C17B 118.9(6) . . ?
C15B C16B H16B 120.6 . . ?
C17B C16B H16B 120.6 . . ?
C16B C17B C18B 121.2(6) . . ?
C16B C17B H17B 119.4 . . ?
C18B C17B H17B 119.4 . . ?
C13B C18B C17B 120.7(6) . . ?
C13B C18B H18B 119.7 . . ?
C17B C18B H18B 119.7 . . ?
C20B C19B C24B 118.1(5) . . ?
C20B C19B C6B 121.3(5) . . ?
C24B C19B C6B 120.3(5) . . ?
C20B C19B Sr1B 73.4(3) . . ?
C24B C19B Sr1B 104.7(3) . . ?
C6B C19B Sr1B 97.0(3) . . ?
C21B C20B C19B 120.1(6) . . ?
C21B C20B Sr1B 103.6(3) . . ?
C19B C20B Sr1B 82.2(3) . . ?
C21B C20B H20B 120.0 . . ?
C19B C20B H20B 120.0 . . ?
Sr1B C20B H20B 84.3 . . ?
C22B C21B C20B 120.6(6) . . ?
C22B C21B H21B 119.7 . . ?
C20B C21B H21B 119.7 . . ?
C23B C22B C21B 119.6(6) . . ?
C23B C22B H22B 120.2 . . ?
C21B C22B H22B 120.2 . . ?
C22B C23B C24B 121.0(6) . . ?
C22B C23B H23B 119.5 . . ?
C24B C23B H23B 119.5 . . ?
C23B C24B C19B 120.6(6) . . ?
C23B C24B H24B 119.7 . . ?
C19B C24B H24B 119.7 . . ?
N2B C25B C26B 123.1(5) . . ?
N2B C25B C30B 121.4(5) . . ?
C26B C25B C30B 115.4(4) . . ?
C27B C26B C25B 121.0(4) . . ?
C27B C26B C31B 119.4(4) . . ?
C25B C26B C31B 119.5(4) . . ?
C26B C27B C28B 123.2(4) . . ?
C26B C27B H27B 118.4 . . ?
C28B C27B H27B 118.4 . . ?
C27B C28B C29B 115.5(4) . . ?
C27B C28B C37B 120.8(4) . . ?
C29B C28B C37B 123.5(4) . . ?
C30B C29B C28B 123.0(5) . . ?
C30B C29B H29B 118.5 . . ?
C28B C29B H29B 118.5 . . ?
C29B C30B C25B 121.6(4) . . ?
C29B C30B C43B 121.1(4) . . ?
C25B C30B C43B 117.3(4) . . ?
C32B C31B C36B 118.3(5) . . ?
C32B C31B C26B 122.5(5) . . ?
C36B C31B C26B 119.2(4) . . ?
C31B C32B C33B 120.6(5) . . ?
C31B C32B H32B 119.7 . . ?
C33B C32B H32B 119.7 . . ?
C34B C33B C32B 120.4(5) . . ?
C34B C33B H33B 119.8 . . ?
C32B C33B H33B 119.8 . . ?
C35B C34B C33B 119.4(5) . . ?
C35B C34B H34B 120.3 . . ?
C33B C34B H34B 120.3 . . ?
C34B C35B C36B 120.3(5) . . ?
C34B C35B H35B 119.9 . . ?
C36B C35B H35B 119.9 . . ?
C31B C36B C35B 120.9(5) . . ?
C31B C36B H36B 119.5 . . ?
C35B C36B H36B 119.5 . . ?
C42B C37B C38B 115.7(5) . . ?
C42B C37B C28B 122.4(5) . . ?
C38B C37B C28B 121.9(5) . . ?
C37B C38B C39B 122.3(5) . . ?
C37B C38B H38B 118.9 . . ?
C39B C38B H38B 118.9 . . ?
C40B C39B C38B 120.6(5) . . ?
C40B C39B H39B 119.7 . . ?
C38B C39B H39B 119.7 . . ?
C39B C40B C41B 118.7(6) . . ?
C39B C40B H40B 120.6 . . ?
C41B C40B H40B 120.6 . . ?
C40B C41B C42B 121.2(6) . . ?
C40B C41B H41B 119.4 . . ?
C42B C41B H41B 119.4 . . ?
C37B C42B C41B 121.5(5) . . ?
C37B C42B H42B 119.2 . . ?
C41B C42B H42B 119.2 . . ?
C44B C43B C48B 119.1(5) . . ?
C44B C43B C30B 120.6(5) . . ?
C48B C43B C30B 120.3(5) . . ?
C43B C44B C45B 119.9(5) . . ?
C43B C44B H44B 120.1 . . ?
C45B C44B H44B 120.1 . . ?
C46B C45B C44B 121.4(6) . . ?
C46B C45B H45B 119.3 . . ?
C44B C45B H45B 119.3 . . ?
C45B C46B C47B 118.7(5) . . ?
C45B C46B H46B 120.7 . . ?
C47B C46B H46B 120.7 . . ?
C46B C47B C48B 120.5(5) . . ?
C46B C47B H47B 119.7 . . ?
C48B C47B H47B 119.7 . . ?
C43B C48B C47B 120.3(5) . . ?
C43B C48B Sr1B 99.9(3) . . ?
C47B C48B Sr1B 89.1(3) . . ?
C43B C48B H48B 119.8 . . ?
C47B C48B H48B 119.8 . . ?
Sr1B C48B H48B 80.9 . . ?
O1B C49B C50B 103.5(5) . . ?
O1B C49B H49C 111.1 . . ?
C50B C49B H49C 111.1 . . ?
O1B C49B H49D 111.1 . . ?
C50B C49B H49D 111.1 . . ?
H49C C49B H49D 109.0 . . ?
C49B C50B C51B 102.7(5) . . ?
C49B C50B H50C 111.2 . . ?
C51B C50B H50C 111.2 . . ?
C49B C50B H50D 111.2 . . ?
C51B C50B H50D 111.2 . . ?
H50C C50B H50D 109.1 . . ?
C52B C51B C50B 106.6(5) . . ?
C52B C51B H51C 110.4 . . ?
C50B C51B H51C 110.4 . . ?
C52B C51B H51D 110.4 . . ?
C50B C51B H51D 110.4 . . ?
H51C C51B H51D 108.6 . . ?
O1B C52B C51B 106.9(5) . . ?
O1B C52B H52C 110.3 . . ?
C51B C52B H52C 110.3 . . ?
O1B C52B H52D 110.3 . . ?
C51B C52B H52D 110.3 . . ?
H52C C52B H52D 108.6 . . ?
O2B C53B C54B 105.4(4) . . ?
O2B C53B H53C 110.7 . . ?
C54B C53B H53C 110.7 . . ?
O2B C53B H53D 110.7 . . ?
C54B C53B H53D 110.7 . . ?
H53C C53B H53D 108.8 . . ?
C55B C54B C53B 105.0(5) . . ?
C55B C54B H54C 110.7 . . ?
C53B C54B H54C 110.7 . . ?
C55B C54B H54D 110.7 . . ?
C53B C54B H54D 110.7 . . ?
H54C C54B H54D 108.8 . . ?
C56B C55B C54B 105.2(5) . . ?
C56B C55B H55C 110.7 . . ?
C54B C55B H55C 110.7 . . ?
C56B C55B H55D 110.7 . . ?
C54B C55B H55D 110.7 . . ?
H55C C55B H55D 108.8 . . ?
O2B C56B C55B 107.9(5) . . ?
O2B C56B H56C 110.1 . . ?
C55B C56B H56C 110.1 . . ?
O2B C56B H56D 110.1 . . ?
C55B C56B H56D 110.1 . . ?
H56C C56B H56D 108.4 . . ?
C58D C57B O3B 110.4(8) . . ?
C58B C57B O3B 103.1(8) . . ?
C58B C57B H57C 111.1 . . ?
O3B C57B H57C 111.1 . . ?
C58B C57B H57D 111.1 . . ?
O3B C57B H57D 111.1 . . ?
H57C C57B H57D 109.1 . . ?
C58D C57B H57E 109.6 . . ?
O3B C57B H57E 109.6 . . ?
C58D C57B H57F 109.6 . . ?
O3B C57B H57F 109.6 . . ?
H57E C57B H57F 108.1 . . ?
C57B C58B C59B 107.4(10) . . ?
C57B C58B H58C 110.2 . . ?
C59B C58B H58C 110.2 . . ?
C57B C58B H58D 110.2 . . ?
C59B C58B H58D 110.2 . . ?
H58C C58B H58D 108.5 . . ?
C60B C59B C58B 107.3(12) . . ?
C60B C59B H59C 110.2 . . ?
C58B C59B H59C 110.2 . . ?
C60B C59B H59D 110.3 . . ?
C58B C59B H59D 110.3 . . ?
H59C C59B H59D 108.5 . . ?
C59B C60B O3B 102.9(10) . . ?
C59B C60B H60C 111.2 . . ?
O3B C60B H60C 111.2 . . ?
C59B C60B H60D 111.2 . . ?
O3B C60B H60D 111.2 . . ?
H60C C60B H60D 109.1 . . ?
C57B C58D C59D 102.2(13) . . ?
C57B C58D H58E 111.3 . . ?
C59D C58D H58E 111.3 . . ?
C57B C58D H58F 111.3 . . ?
C59D C58D H58F 111.4 . . ?
H58E C58D H58F 109.2 . . ?
C60D C59D C58D 103.1(18) . . ?
C60D C59D H59E 111.1 . . ?
C58D C59D H59E 111.1 . . ?
C60D C59D H59F 111.2 . . ?
C58D C59D H59F 111.2 . . ?
H59E C59D H59F 109.1 . . ?
O3B C60D C59D 109.8(16) . . ?
O3B C60D H60E 109.7 . . ?
C59D C60D H60E 109.8 . . ?
O3B C60D H60F 109.7 . . ?
C59D C60D H60F 109.7 . . ?
H60E C60D H60F 108.2 . . ?

loop_
_geom_bond_atom_site_label_1
_geom_bond_atom_site_label_2
_geom_bond_distance
_geom_bond_site_symmetry_2
_geom_bond_publ_flag
Sr1A N1A 2.496(4) . ?
Sr1A O1A 2.504(4) . ?
Sr1A N2A 2.529(4) . ?
Sr1A O2A 2.571(4) . ?
Sr1A O3A 2.579(4) . ?
Sr1A C32A 3.235(5) . ?
Sr1A C31A 3.288(5) . ?
Sr1A C8A 3.388(6) . ?
Sr1A H1NA 2.81(7) . ?
O1A C49A 1.450(7) . ?
O1A C52A 1.458(6) . ?
O2A C56A 1.440(7) . ?
O2A C53A 1.452(6) . ?
O3A C60A 1.442(7) . ?
O3A C57A 1.444(8) . ?
N1A C1A 1.361(7) . ?
N1A H1NA 0.98(7) . ?
N2A C25A 1.353(6) . ?
N2A H2NA 0.90(6) . ?
C1A C2A 1.432(7) . ?
C1A C6A 1.437(7) . ?
C2A C3A 1.390(7) . ?
C2A C7A 1.486(7) . ?
C3A C4A 1.401(7) . ?
C3A H3AA 0.9500 . ?
C4A C5A 1.409(7) . ?
C4A C13A 1.481(7) . ?
C5A C6A 1.368(7) . ?
C5A H5AA 0.9500 . ?
C6A C19A 1.486(7) . ?
C7A C12A 1.366(8) . ?
C7A C8A 1.427(8) . ?
C8A C9A 1.403(8) . ?
C8A H8AA 0.9500 . ?
C9A C10A 1.401(10) . ?
C9A H9AA 0.9500 . ?
C10A C11A 1.306(10) . ?
C10A H10A 0.9500 . ?
C11A C12A 1.409(9) . ?
C11A H11A 0.9500 . ?
C12A H12A 0.9500 . ?
C13A C14A 1.398(7) . ?
C13A C18A 1.414(7) . ?
C14A C15A 1.397(8) . ?
C14A H14A 0.9500 . ?
C15A C16A 1.408(8) . ?
C15A H15A 0.9500 . ?
C16A C17A 1.379(8) . ?
C16A H16A 0.9500 . ?
C17A C18A 1.389(7) . ?
C17A H17A 0.9500 . ?
C18A H18A 0.9500 . ?
C19A C20A 1.390(7) . ?
C19A C24A 1.396(7) . ?
C20A C21A 1.379(7) . ?
C20A H20A 0.9500 . ?
C21A C22A 1.368(9) . ?
C21A H21A 0.9500 . ?
C22A C23A 1.385(9) . ?
C22A H22A 0.9500 . ?
C23A C24A 1.386(8) . ?
C23A H23A 0.9500 . ?
C24A H24A 0.9500 . ?
C25A C26A 1.430(7) . ?
C25A C30A 1.443(7) . ?
C26A C27A 1.389(7) . ?
C26A C31A 1.484(7) . ?
C27A C28A 1.397(7) . ?
C27A H27A 0.9500 . ?
C28A C29A 1.397(7) . ?
C28A C37A 1.486(7) . ?
C29A C30A 1.386(7) . ?
C29A H29A 0.9500 . ?
C30A C43A 1.491(7) . ?
C31A C36A 1.393(7) . ?
C31A C32A 1.400(7) . ?
C32A C33A 1.392(7) . ?
C32A H32A 0.9500 . ?
C33A C34A 1.384(8) . ?
C33A H33A 0.9500 . ?
C34A C35A 1.386(9) . ?
C34A H34A 0.9500 . ?
C35A C36A 1.403(8) . ?
C35A H35A 0.9500 . ?
C36A H36A 0.9500 . ?
C37A C38A 1.391(8) . ?
C37A C42A 1.405(8) . ?
C38A C39A 1.394(8) . ?
C38A H38A 0.9500 . ?
C39A C40A 1.388(10) . ?
C39A H39A 0.9500 . ?
C40A C41A 1.368(9) . ?
C40A H40A 0.9500 . ?
C41A C42A 1.378(7) . ?
C41A H41A 0.9500 . ?
C42A H42A 0.9500 . ?
C43A C48A 1.394(7) . ?
C43A C44A 1.397(7) . ?
C44A C45A 1.395(8) . ?
C44A H44A 0.9500 . ?
C45A C46A 1.367(8) . ?
C45A H45A 0.9500 . ?
C46A C47A 1.377(8) . ?
C46A H46A 0.9500 . ?
C47A C48A 1.392(7) . ?
C47A H47A 0.9500 . ?
C48A H48A 0.9500 . ?
C49A C50A 1.502(8) . ?
C49A H49A 0.9900 . ?
C49A H49B 0.9900 . ?
C50A C51A 1.516(8) . ?
C50A H50A 0.9900 . ?
C50A H50B 0.9900 . ?
C51A C52A 1.508(8) . ?
C51A H51A 0.9900 . ?
C51A H51B 0.9900 . ?
C52A H52A 0.9900 . ?
C52A H52B 0.9900 . ?
C53A C54A 1.516(7) . ?
C53A H53A 0.9900 . ?
C53A H53B 0.9900 . ?
C54A C55A 1.520(8) . ?
C54A H54A 0.9900 . ?
C54A H54B 0.9900 . ?
C55A C56A 1.524(9) . ?
C55A H55A 0.9900 . ?
C55A H55B 0.9900 . ?
C56A H56A 0.9900 . ?
C56A H56B 0.9900 . ?
C57A C58A 1.500(10) . ?
C57A H57A 0.9900 . ?
C57A H57B 0.9900 . ?
C58A C59A 1.489(11) . ?
C58A H58A 0.9900 . ?
C58A H58B 0.9900 . ?
C59A C60A 1.442(10) . ?
C59A H59A 0.9900 . ?
C59A H59B 0.9900 . ?
C60A H60A 0.9900 . ?
C60A H60B 0.9900 . ?
Sr1B N2B 2.505(4) . ?
Sr1B N1B 2.515(4) . ?
Sr1B O1B 2.525(4) . ?
Sr1B O3B 2.555(5) . ?
Sr1B O2B 2.559(4) . ?
Sr1B C20B 3.248(5) . ?
Sr1B C48B 3.301(6) . ?
Sr1B C19B 3.357(5) . ?
Sr1B H2NB 2.82(7) . ?
O1B C49B 1.455(7) . ?
O1B C52B 1.456(7) . ?
O2B C56B 1.429(7) . ?
O2B C53B 1.438(6) . ?
O3B C60D 1.401(18) . ?
O3B C57B 1.452(9) . ?
O3B C60B 1.533(14) . ?
N1B C1B 1.352(6) . ?
N1B H1NB 0.85(6) . ?
N2B C25B 1.348(6) . ?
N2B H2NB 0.91(7) . ?
C1B C2B 1.430(7) . ?
C1B C6B 1.437(7) . ?
C2B C3B 1.375(7) . ?
C2B C7B 1.494(7) . ?
C3B C4B 1.406(7) . ?
C3B H3BA 0.9500 . ?
C4B C5B 1.385(7) . ?
C4B C13B 1.475(7) . ?
C5B C6B 1.394(7) . ?
C5B H5BA 0.9500 . ?
C6B C19B 1.490(7) . ?
C7B C12B 1.376(7) . ?
C7B C8B 1.405(7) . ?
C8B C9B 1.388(8) . ?
C8B H8BA 0.9500 . ?
C9B C10B 1.375(8) . ?
C9B H9BA 0.9500 . ?
C10B C11B 1.376(8) . ?
C10B H10B 0.9500 . ?
C11B C12B 1.386(7) . ?
C11B H11B 0.9500 . ?
C12B H12B 0.9500 . ?
C13B C18B 1.388(8) . ?
C13B C14B 1.398(8) . ?
C14B C15B 1.393(8) . ?
C14B H14B 0.9500 . ?
C15B C16B 1.357(9) . ?
C15B H15B 0.9500 . ?
C16B C17B 1.379(9) . ?
C16B H16B 0.9500 . ?
C17B C18B 1.400(8) . ?
C17B H17B 0.9500 . ?
C18B H18B 0.9500 . ?
C19B C20B 1.401(8) . ?
C19B C24B 1.408(7) . ?
C20B C21B 1.399(8) . ?
C20B H20B 0.9500 . ?
C21B C22B 1.385(9) . ?
C21B H21B 0.9500 . ?
C22B C23B 1.369(10) . ?
C22B H22B 0.9500 . ?
C23B C24B 1.384(8) . ?
C23B H23B 0.9500 . ?
C24B H24B 0.9500 . ?
C25B C26B 1.432(7) . ?
C25B C30B 1.437(7) . ?
C26B C27B 1.388(7) . ?
C26B C31B 1.495(6) . ?
C27B C28B 1.406(7) . ?
C27B H27B 0.9500 . ?
C28B C29B 1.410(7) . ?
C28B C37B 1.473(7) . ?
C29B C30B 1.374(7) . ?
C29B H29B 0.9500 . ?
C30B C43B 1.496(7) . ?
C31B C32B 1.386(7) . ?
C31B C36B 1.389(7) . ?
C32B C33B 1.392(7) . ?
C32B H32B 0.9500 . ?
C33B C34B 1.383(8) . ?
C33B H33B 0.9500 . ?
C34B C35B 1.372(8) . ?
C34B H34B 0.9500 . ?
C35B C36B 1.391(7) . ?
C35B H35B 0.9500 . ?
C36B H36B 0.9500 . ?
C37B C42B 1.393(7) . ?
C37B C38B 1.400(7) . ?
C38B C39B 1.404(7) . ?
C38B H38B 0.9500 . ?
C39B C40B 1.356(8) . ?
C39B H39B 0.9500 . ?
C40B C41B 1.377(9) . ?
C40B H40B 0.9500 . ?
C41B C42B 1.400(8) . ?
C41B H41B 0.9500 . ?
C42B H42B 0.9500 . ?
C43B C44B 1.370(7) . ?
C43B C48B 1.387(7) . ?
C44B C45B 1.409(8) . ?
C44B H44B 0.9500 . ?
C45B C46B 1.355(8) . ?
C45B H45B 0.9500 . ?
C46B C47B 1.390(8) . ?
C46B H46B 0.9500 . ?
C47B C48B 1.392(7) . ?
C47B H47B 0.9500 . ?
C48B H48B 0.9500 . ?
C49B C50B 1.520(9) . ?
C49B H49C 0.9900 . ?
C49B H49D 0.9900 . ?
C50B C51B 1.528(9) . ?
C50B H50C 0.9900 . ?
C50B H50D 0.9900 . ?
C51B C52B 1.461(10) . ?
C51B H51C 0.9900 . ?
C51B H51D 0.9900 . ?
C52B H52C 0.9900 . ?
C52B H52D 0.9900 . ?
C53B C54B 1.522(8) . ?
C53B H53C 0.9900 . ?
C53B H53D 0.9900 . ?
C54B C55B 1.506(9) . ?
C54B H54C 0.9900 . ?
C54B H54D 0.9900 . ?
C55B C56B 1.454(9) . ?
C55B H55C 0.9900 . ?
C55B H55D 0.9900 . ?
C56B H56C 0.9900 . ?
C56B H56D 0.9900 . ?
C57B C58D 1.442(13) . ?
C57B C58B 1.446(16) . ?
C57B H57C 0.9900 . ?
C57B H57D 0.9900 . ?
C57B H57E 0.9900 . ?
C57B H57F 0.9900 . ?
C58B C59B 1.56(2) . ?
C58B H58C 0.9900 . ?
C58B H58D 0.9900 . ?
C59B C60B 1.44(2) . ?
C59B H59C 0.9900 . ?
C59B H59D 0.9900 . ?
C60B H60C 0.9900 . ?
C60B H60D 0.9900 . ?
C58D C59D 1.48(3) . ?
C58D H58E 0.9900 . ?
C58D H58F 0.9900 . ?
C59D C60D 1.41(3) . ?
C59D H59E 0.9900 . ?
C59D H59F 0.9900 . ?
C60D H60E 0.9900 . ?
C60D H60F 0.9900 . ?
